data_7120029
loop_
_publ_author_name
'Luo, Feng'
'Gao, Heng Ya'
'Peng, Wenli'
'Meng, PanPan'
'Feng, Xuefeng'
'Li, Jianqiang'
'Wu, HuiQiong'
'Yan, Chang Sheng'
'Xiaong, Yang Yang'

_publ_section_title
;
 Lanthanide separation using size-selective crystallization of Ln-MOFs
;
_journal_name_full 'Chem. Commun.'
_journal_paper_doi 10.1039/C7CC01898C
_journal_year 2017
_chemical_formula_sum 'C33 H24 La2 N6 O18'
_chemical_formula_weight 1070.40
_chemical_name_systematic
; 
 ? 
;
_space_group_IT_number 15
_symmetry_cell_setting monoclinic
_symmetry_space_group_name_Hall '-C 2yc'
_symmetry_space_group_name_H-M 'C 1 2/c 1'
_atom_sites_solution_hydrogens geom
_atom_sites_solution_primary direct
_atom_sites_solution_secondary difmap
_audit_creation_method SHELXL-97
_audit_update_record
;
2017-03-10 deposited with the CCDC.
2017-04-27 downloaded from the CCDC.
;
_cell_angle_alpha 90.00
_cell_angle_beta 104.940(4)
_cell_angle_gamma 90.00
_cell_formula_units_Z 4
_cell_length_a 20.108(2)
_cell_length_b 7.4444(9)
_cell_length_c 25.868(3)
_cell_measurement_reflns_used 9944
_cell_measurement_temperature 296(2)
_cell_measurement_theta_max 27.52
_cell_measurement_theta_min 4.09
_cell_volume 3741.3(7)
_computing_cell_refinement 'Bruker SMART'
_computing_data_collection 'Bruker SMART'
_computing_data_reduction 'Bruker SAINT'
_computing_molecular_graphics 'Bruker SHELXTL'
_computing_publication_material 'Bruker SHELXTL'
_computing_structure_refinement 'SHELXL-97 (Sheldrick, 1997)'
_computing_structure_solution 'SHELXS-97 (Sheldrick, 1990)'
_diffrn_ambient_temperature 296(2)
_diffrn_measured_fraction_theta_full 0.998
_diffrn_measured_fraction_theta_max 0.998
_diffrn_measurement_device_type 'CCD area detector'
_diffrn_measurement_method 'phi and omega scans'
_diffrn_radiation_monochromator graphite
_diffrn_radiation_source 'fine-focus sealed tube'
_diffrn_radiation_type MoK\a
_diffrn_radiation_wavelength 0.71073
_diffrn_reflns_av_R_equivalents 0.0275
_diffrn_reflns_av_sigmaI/netI 0.0226
_diffrn_reflns_limit_h_max 23
_diffrn_reflns_limit_h_min -23
_diffrn_reflns_limit_k_max 8
_diffrn_reflns_limit_k_min -8
_diffrn_reflns_limit_l_max 30
_diffrn_reflns_limit_l_min -29
_diffrn_reflns_number 13435
_diffrn_reflns_theta_full 25.00
_diffrn_reflns_theta_max 25.00
_diffrn_reflns_theta_min 1.63
_exptl_absorpt_coefficient_mu 2.341
_exptl_absorpt_correction_T_max 0.8348
_exptl_absorpt_correction_T_min 0.7996
_exptl_absorpt_correction_type none
_exptl_crystal_density_diffrn 1.900
_exptl_crystal_density_meas 0
_exptl_crystal_density_method 'not measured'
_exptl_crystal_F_000 2088
_exptl_crystal_size_max 0.10
_exptl_crystal_size_mid 0.10
_exptl_crystal_size_min 0.08
_refine_diff_density_max 1.591
_refine_diff_density_min -1.116
_refine_diff_density_rms 0.113
_refine_ls_extinction_method none
_refine_ls_goodness_of_fit_ref 1.083
_refine_ls_hydrogen_treatment mixed
_refine_ls_matrix_type full
_refine_ls_number_parameters 267
_refine_ls_number_reflns 3278
_refine_ls_number_restraints 38
_refine_ls_restrained_S_all 1.106
_refine_ls_R_factor_all 0.0312
_refine_ls_R_factor_gt 0.0299
_refine_ls_shift/su_max 0.001
_refine_ls_shift/su_mean 0.000
_refine_ls_structure_factor_coef Fsqd
_refine_ls_weighting_details 'calc w=1/[\s^2^(Fo^2^)+(0.0339P)^2^+27.1140P] where P=(Fo^2^+2Fc^2^)/3'
_refine_ls_weighting_scheme calc
_refine_ls_wR_factor_gt 0.0761
_refine_ls_wR_factor_ref 0.0775
_reflns_number_gt 3130
_reflns_number_total 3278
_reflns_threshold_expression >2sigma(I)
_cod_data_source_file c7cc01898c2.cif
_cod_data_source_block p2015110906_0m
_cod_depositor_comments
;
The following automatic conversions were performed:

'_symmetry_cell_setting' value 'Monoclinic' changed to 'monoclinic'
according to
/home/data/users/saulius/crontab/automatic-downloads/rss-feeds/RSC/lib/dictionaries/cif_core.dic
dictionary named 'cif_core.dic' version 2.4.2 from 2011-04-26.

Automatic conversion script
Id: cif_fix_values 4973 2017-02-22 13:04:09Z antanas 
;
_cod_original_cell_volume 3741.5(8)
_cod_original_sg_symbol_H-M C2/c
_cod_database_code 7120029

loop_
_symmetry_equiv_pos_as_xyz
'x, y, z'
'-x, y, -z+1/2'
'x+1/2, y+1/2, z'
'-x+1/2, y+1/2, -z+1/2'
'-x, -y, -z'
'x, -y, z-1/2'
'-x+1/2, -y+1/2, -z'
'x+1/2, -y+1/2, z-1/2'

loop_
_atom_site_label
_atom_site_type_symbol
_atom_site_fract_x
_atom_site_fract_y
_atom_site_fract_z
_atom_site_U_iso_or_equiv
_atom_site_adp_type
_atom_site_occupancy
_atom_site_symmetry_multiplicity
_atom_site_calc_flag
_atom_site_refinement_flags
C1 C 0.35950(19) 0.6439(5) 0.31830(15) 0.0227(8) Uani 1 1 d .
C2 C 0.3787(2) 0.4899(5) 0.35535(16) 0.0236(8) Uani 1 1 d .
C3 C 0.3506(2) 0.3142(6) 0.34347(15) 0.0250(8) Uani 1 1 d .
C4 C 0.3754(2) 0.1807(6) 0.38243(17) 0.0345(10) Uani 1 1 d .
H4 H 0.3591 0.0639 0.3757 0.041 Uiso 1 1 calc R
C5 C 0.4229(3) 0.2174(6) 0.43010(17) 0.0376(11) Uani 1 1 d .
H5 H 0.4382 0.1251 0.4545 0.045 Uiso 1 1 calc R
C6 C 0.4483(2) 0.3910(6) 0.44225(16) 0.0302(9) Uani 1 1 d .
C7 C 0.4265(2) 0.5243(5) 0.40414(16) 0.0265(9) Uani 1 1 d .
H7 H 0.4441 0.6398 0.4113 0.032 Uiso 1 1 calc R
C8 C 0.2158(2) 0.8011(6) 0.35074(16) 0.0302(9) Uani 1 1 d .
C9 C 0.2015(2) 0.8410(6) 0.40357(16) 0.0321(10) Uani 1 1 d .
C10 C 0.1668(3) 0.7156(7) 0.42838(19) 0.0396(11) Uani 1 1 d .
C11 C 0.1525(3) 0.7567(8) 0.4769(2) 0.0489(13) Uani 1 1 d .
H11 H 0.1284 0.6755 0.4925 0.059 Uiso 1 1 calc R
C12 C 0.1740(3) 0.9174(8) 0.5017(2) 0.0500(13) Uani 1 1 d .
H12 H 0.1645 0.9440 0.5341 0.060 Uiso 1 1 calc R
C13 C 0.2100(3) 1.0408(6) 0.47892(19) 0.0391(11) Uani 1 1 d .
C14 C 0.2227(3) 1.0034(6) 0.42954(18) 0.0362(10) Uani 1 1 d .
H14 H 0.2455 1.0875 0.4138 0.043 Uiso 1 1 calc R
C16 C 0.4459(11) 1.2085(16) 0.2703(7) 0.251(10) Uani 1 1 d DU
H16 H 0.4496 1.2348 0.3061 0.301 Uiso 1 1 calc R
C17 C 0.4680(12) 1.347(2) 0.1740(5) 0.249(9) Uani 1 1 d DU
C18 C 0.5000 1.5557(12) 0.2500 0.53(5) Uani 1 2 d SDU
H1M H 0.1554 0.5535 0.3758 0.634 Uiso 1 1 d RD
H1W H 0.3280 0.6614 0.1745 0.634 Uiso 1 1 d RD
H2W H 0.3772 0.7621 0.1725 0.634 Uiso 1 1 d RD
H3W H 0.4902 0.8805 0.3435 0.634 Uiso 1 1 d RD
H4W H 0.5484 0.9204 0.3717 0.634 Uiso 1 1 d RD
La1 La 0.298116(11) 0.96428(3) 0.251183(8) 0.02007(10) Uani 1 1 d .
N1 N 0.4933(2) 0.4194(5) 0.49420(14) 0.0341(8) Uani 1 1 d .
N2 N 0.2312(2) 1.2003(6) 0.50919(16) 0.0452(10) Uani 1 1 d .
N3 N 0.4744(12) 1.3587(18) 0.2369(6) 0.300(11) Uani 1 1 d DU
O1 O 0.23782(17) 0.9248(4) 0.32634(11) 0.0326(7) Uani 1 1 d .
O2 O 0.39067(16) 0.7916(4) 0.32779(12) 0.0373(8) Uani 1 1 d .
O3 O 0.1474(2) 0.5521(5) 0.40623(15) 0.0527(10) Uani 1 1 d D
O4 O 0.30969(14) 0.6310(4) 0.27595(11) 0.0274(6) Uani 1 1 d .
O5 O 0.30329(15) 0.2717(4) 0.29835(11) 0.0286(6) Uani 1 1 d .
O6 O 0.3400(2) 0.7696(5) 0.18154(16) 0.0582(11) Uani 1 1 d D
O7 O 0.5319(2) 0.8663(8) 0.34217(19) 0.0794(14) Uani 1 1 d D
O8 O 0.4199(3) 1.0632(13) 0.2542(2) 0.137(4) Uani 1 1 d D
O9 O 0.2048(2) 0.6425(4) 0.33292(13) 0.0453(9) Uani 1 1 d .

loop_
_atom_site_aniso_label
_atom_site_aniso_U_11
_atom_site_aniso_U_22
_atom_site_aniso_U_33
_atom_site_aniso_U_23
_atom_site_aniso_U_13
_atom_site_aniso_U_12
C1 0.0257(19) 0.0177(19) 0.0192(19) -0.0006(15) -0.0041(15) 0.0007(15)
C2 0.028(2) 0.0191(19) 0.0177(19) 0.0010(16) -0.0048(16) 0.0010(16)
C3 0.031(2) 0.023(2) 0.0153(18) -0.0012(15) -0.0052(15) -0.0025(16)
C4 0.051(3) 0.017(2) 0.025(2) 0.0010(17) -0.0103(19) -0.0062(19)
C5 0.055(3) 0.022(2) 0.024(2) 0.0065(18) -0.013(2) -0.001(2)
C6 0.038(2) 0.026(2) 0.0172(19) -0.0002(17) -0.0104(17) -0.0006(18)
C7 0.033(2) 0.018(2) 0.021(2) -0.0020(16) -0.0061(17) -0.0023(16)
C8 0.043(2) 0.026(2) 0.019(2) -0.0055(17) 0.0037(17) -0.0060(19)
C9 0.047(3) 0.028(2) 0.021(2) -0.0031(17) 0.0078(18) -0.0056(19)
C10 0.052(3) 0.034(3) 0.033(2) -0.005(2) 0.011(2) -0.012(2)
C11 0.067(3) 0.047(3) 0.041(3) -0.004(2) 0.029(3) -0.017(3)
C12 0.073(4) 0.050(3) 0.035(3) -0.011(2) 0.029(3) -0.008(3)
C13 0.059(3) 0.032(3) 0.027(2) -0.0092(19) 0.013(2) -0.003(2)
C14 0.055(3) 0.030(2) 0.024(2) -0.0045(19) 0.011(2) -0.007(2)
C16 0.234(13) 0.268(14) 0.269(13) -0.007(10) 0.098(10) 0.040(9)
C17 0.250(12) 0.255(13) 0.230(12) 0.023(9) 0.039(9) -0.006(9)
C18 0.53(5) 0.53(5) 0.53(5) 0.000 0.145(16) 0.000
La1 0.02587(15) 0.01544(15) 0.01478(14) 0.00280(7) -0.00222(9) 0.00021(8)
N1 0.045(2) 0.0265(16) 0.0198(18) 0.0005(15) -0.0120(16) -0.0034(17)
N2 0.067(3) 0.040(2) 0.031(2) -0.0143(18) 0.0161(19) -0.005(2)
N3 0.308(15) 0.288(14) 0.309(14) -0.011(10) 0.086(10) 0.001(10)
O1 0.0513(19) 0.0258(15) 0.0207(15) -0.0024(12) 0.0093(13) -0.0071(14)
O2 0.0428(18) 0.0208(15) 0.0340(17) 0.0053(13) -0.0159(14) -0.0059(13)
O3 0.079(3) 0.040(2) 0.045(2) -0.0134(16) 0.026(2) -0.0292(19)
O4 0.0323(15) 0.0196(14) 0.0210(14) 0.0040(11) -0.0101(12) -0.0032(12)
O5 0.0366(16) 0.0195(14) 0.0192(14) -0.0008(11) -0.0120(12) -0.0039(12)
O6 0.091(3) 0.036(2) 0.062(2) 0.0030(18) 0.046(2) 0.014(2)
O7 0.057(3) 0.094(4) 0.081(3) -0.010(3) 0.009(2) -0.021(3)
O8 0.076(4) 0.255(9) 0.064(3) 0.041(4) -0.007(3) -0.103(5)
O9 0.084(3) 0.0267(17) 0.0293(17) -0.0130(14) 0.0225(17) -0.0195(17)

loop_
_atom_type_symbol
_atom_type_description
_atom_type_scat_dispersion_real
_atom_type_scat_dispersion_imag
_atom_type_scat_source
C C 0.0033 0.0016 'International Tables Vol C Tables 4.2.6.8 and 6.1.1.4'
H H 0.0000 0.0000 'International Tables Vol C Tables 4.2.6.8 and 6.1.1.4'
N N 0.0061 0.0033 'International Tables Vol C Tables 4.2.6.8 and 6.1.1.4'
O O 0.0106 0.0060 'International Tables Vol C Tables 4.2.6.8 and 6.1.1.4'
La La -0.2871 2.4523 'International Tables Vol C Tables 4.2.6.8 and 6.1.1.4'

loop_
_geom_angle_atom_site_label_1
_geom_angle_atom_site_label_2
_geom_angle_atom_site_label_3
_geom_angle
_geom_angle_site_symmetry_1
_geom_angle_site_symmetry_3
O2 C1 O4 118.2(3) . .
O2 C1 C2 121.1(3) . .
O4 C1 C2 120.7(3) . .
O2 C1 La1 62.0(2) . .
O4 C1 La1 56.97(19) . .
C2 C1 La1 169.6(3) . .
C7 C2 C3 120.3(4) . .
C7 C2 C1 116.5(4) . .
C3 C2 C1 123.2(3) . .
O5 C3 C4 119.7(4) . .
O5 C3 C2 123.9(3) . .
C4 C3 C2 116.4(3) . .
C5 C4 C3 122.3(4) . .
C5 C4 H4 118.8 . .
C3 C4 H4 118.8 . .
C4 C5 C6 120.9(4) . .
C4 C5 H5 119.5 . .
C6 C5 H5 119.5 . .
C7 C6 C5 118.2(4) . .
C7 C6 N1 124.7(4) . .
C5 C6 N1 117.1(4) . .
C6 C7 C2 121.9(4) . .
C6 C7 H7 119.1 . .
C2 C7 H7 119.1 . .
O1 C8 O9 123.4(4) . .
O1 C8 C9 119.2(4) . .
O9 C8 C9 117.4(4) . .
C14 C9 C10 118.6(4) . .
C14 C9 C8 120.3(4) . .
C10 C9 C8 121.1(4) . .
O3 C10 C11 118.2(4) . .
O3 C10 C9 121.5(4) . .
C11 C10 C9 120.3(4) . .
C12 C11 C10 119.9(5) . .
C12 C11 H11 120.1 . .
C10 C11 H11 120.1 . .
C11 C12 C13 120.9(5) . .
C11 C12 H12 119.5 . .
C13 C12 H12 119.5 . .
C12 C13 C14 119.6(4) . .
C12 C13 N2 115.7(4) . .
C14 C13 N2 124.7(5) . .
C9 C14 C13 120.6(4) . .
C9 C14 H14 119.7 . .
C13 C14 H14 119.7 . .
O8 C16 N3 127.6(12) . .
O8 C16 H16 116.2 . .
N3 C16 H16 116.2 . .
N3 C18 N3 40.3(17) . 2_655
O4 La1 O9 70.40(11) 4 4
O4 La1 O8 129.8(2) 4 .
O9 La1 O8 71.52(17) 4 .
O4 La1 O5 66.76(9) 4 4
O9 La1 O5 91.40(11) 4 4
O8 La1 O5 144.9(2) . 4
O4 La1 O4 125.62(7) 4 .
O9 La1 O4 134.66(10) 4 .
O8 La1 O4 104.4(2) . .
O5 La1 O4 65.80(8) 4 .
O4 La1 O1 73.56(10) 4 .
O9 La1 O1 143.22(11) 4 .
O8 La1 O1 130.70(15) . .
O5 La1 O1 80.98(10) 4 .
O4 La1 O1 74.26(10) . .
O4 La1 O5 67.02(9) 4 1_565
O9 La1 O5 86.04(10) 4 1_565
O8 La1 O5 78.9(2) . 1_565
O5 La1 O5 131.67(5) 4 1_565
O4 La1 O5 138.68(9) . 1_565
O1 La1 O5 73.27(10) . 1_565
O4 La1 O6 120.25(12) 4 .
O9 La1 O6 68.85(11) 4 .
O8 La1 O6 72.7(2) . .
O5 La1 O6 72.54(12) 4 .
O4 La1 O6 67.07(11) . .
O1 La1 O6 139.42(11) . .
O5 La1 O6 146.69(11) 1_565 .
O4 La1 O2 148.83(10) 4 .
O9 La1 O2 138.20(12) 4 .
O8 La1 O2 68.61(17) . .
O5 La1 O2 114.57(9) 4 .
O4 La1 O2 49.21(9) . .
O1 La1 O2 75.95(11) . .
O5 La1 O2 98.07(9) 1_565 .
O6 La1 O2 87.60(12) . .
O4 La1 C1 140.23(10) 4 .
O9 La1 C1 145.29(11) 4 .
O8 La1 C1 87.9(2) . .
O5 La1 C1 90.01(9) 4 .
O4 La1 C1 24.87(9) . .
O1 La1 C1 71.11(11) . .
O5 La1 C1 117.86(9) 1_565 .
O6 La1 C1 78.58(11) . .
O2 La1 C1 24.57(10) . .
O4 La1 La1 94.31(7) 4 4_545
O9 La1 La1 122.96(9) 4 4_545
O8 La1 La1 134.2(2) . 4_545
O5 La1 La1 35.58(6) 4 4_545
O4 La1 La1 32.17(6) . 4_545
O1 La1 La1 66.52(7) . 4_545
O5 La1 La1 139.16(7) 1_565 4_545
O6 La1 La1 74.15(8) . 4_545
O2 La1 La1 79.29(6) . 4_545
C1 La1 La1 54.93(7) . 4_545
O4 La1 La1 33.95(6) 4 4
O9 La1 La1 67.30(7) 4 4
O8 La1 La1 100.4(2) . 4
O5 La1 La1 100.70(6) 4 4
O4 La1 La1 151.34(7) . 4
O1 La1 La1 78.78(7) . 4
O5 La1 La1 35.08(6) 1_565 4
O6 La1 La1 135.40(9) . 4
O2 La1 La1 132.00(7) . 4
C1 La1 La1 146.00(7) . 4
La1 La1 La1 125.423(13) 4_545 4
N1 N1 C6 114.4(4) 5_666 .
N2 N2 C13 114.4(5) 7_576 .
N3 N3 C18 69.8(8) 2_655 .
N3 N3 C17 117(3) 2_655 .
C18 N3 C17 102.1(7) . .
N3 N3 C16 94.3(13) 2_655 .
C18 N3 C16 132.8(9) . .
C17 N3 C16 124.2(8) . .
C8 O1 La1 139.5(3) . .
C1 O2 La1 93.4(2) . .
C10 O3 H1M 106.2 . .
C1 O4 La1 136.4(3) . 4_545
C1 O4 La1 98.2(2) . .
La1 O4 La1 113.88(10) 4_545 .
C3 O5 La1 126.9(2) . 4_545
C3 O5 La1 123.6(2) . 1_545
La1 O5 La1 109.33(9) 4_545 1_545
La1 O6 H1W 123.4 . .
La1 O6 H2W 134.1 . .
H1W O6 H2W 95.8 . .
H3W O7 H4W 93.8 . .
C16 O8 La1 126.2(12) . .
C8 O9 La1 139.8(3) . 4_545

loop_
_geom_bond_atom_site_label_1
_geom_bond_atom_site_label_2
_geom_bond_distance
_geom_bond_site_symmetry_2
C1 O2 1.258(5) .
C1 O4 1.283(5) .
C1 C2 1.481(5) .
C1 La1 3.020(4) .
C2 C7 1.398(5) .
C2 C3 1.426(6) .
C3 O5 1.340(5) .
C3 C4 1.411(6) .
C4 C5 1.378(6) .
C4 H4 0.9300 .
C5 C6 1.396(6) .
C5 H5 0.9300 .
C6 C7 1.388(6) .
C6 N1 1.429(5) .
C7 H7 0.9300 .
C8 O1 1.259(5) .
C8 O9 1.266(5) .
C8 C9 1.498(6) .
C9 C14 1.396(6) .
C9 C10 1.414(6) .
C10 O3 1.359(6) .
C10 C11 1.392(7) .
C11 C12 1.373(8) .
C11 H11 0.9300 .
C12 C13 1.390(8) .
C12 H12 0.9300 .
C13 C14 1.394(7) .
C13 N2 1.426(6) .
C14 H14 0.9300 .
C16 O8 1.227(9) .
C16 N3 1.607(9) .
C16 H16 0.9300 .
C17 N3 1.601(9) .
C18 N3 1.562(9) .
C18 N3 1.562(9) 2_655
La1 O4 2.439(3) 4
La1 O9 2.536(3) 4
La1 O8 2.538(5) .
La1 O5 2.551(3) 4
La1 O4 2.558(3) .
La1 O1 2.560(3) .
La1 O5 2.583(3) 1_565
La1 O6 2.614(3) .
La1 O2 2.672(3) .
La1 La1 4.1883(5) 4_545
La1 La1 4.1883(4) 4
N1 N1 1.249(7) 5_666
N2 N2 1.236(9) 7_576
N3 N3 1.08(4) 2_655
O3 H1M 0.8446 .
O4 La1 2.439(3) 4_545
O5 La1 2.551(3) 4_545
O5 La1 2.583(3) 1_545
O6 H1W 0.8469 .
O6 H2W 0.8409 .
O7 H3W 0.8533 .
O7 H4W 0.8526 .
O9 La1 2.536(3) 4_545

loop_
_geom_torsion_atom_site_label_1
_geom_torsion_atom_site_label_2
_geom_torsion_atom_site_label_3
_geom_torsion_atom_site_label_4
_geom_torsion
_geom_torsion_site_symmetry_1
_geom_torsion_site_symmetry_4
O2 C1 C2 C7 8.1(6) . .
O4 C1 C2 C7 -170.7(4) . .
La1 C1 C2 C7 -96.7(15) . .
O2 C1 C2 C3 -172.5(4) . .
O4 C1 C2 C3 8.7(6) . .
La1 C1 C2 C3 82.7(15) . .
C7 C2 C3 O5 178.0(4) . .
C1 C2 C3 O5 -1.4(7) . .
C7 C2 C3 C4 -2.0(6) . .
C1 C2 C3 C4 178.6(4) . .
O5 C3 C4 C5 -178.5(5) . .
C2 C3 C4 C5 1.6(7) . .
C3 C4 C5 C6 0.7(8) . .
C4 C5 C6 C7 -2.4(8) . .
C4 C5 C6 N1 175.4(5) . .
C5 C6 C7 C2 1.9(7) . .
N1 C6 C7 C2 -175.7(4) . .
C3 C2 C7 C6 0.3(7) . .
C1 C2 C7 C6 179.7(4) . .
O1 C8 C9 C14 -10.5(7) . .
O9 C8 C9 C14 169.7(5) . .
O1 C8 C9 C10 170.0(4) . .
O9 C8 C9 C10 -9.8(7) . .
C14 C9 C10 O3 -177.3(5) . .
C8 C9 C10 O3 2.3(8) . .
C14 C9 C10 C11 1.9(8) . .
C8 C9 C10 C11 -178.5(5) . .
O3 C10 C11 C12 177.1(5) . .
C9 C10 C11 C12 -2.1(9) . .
C10 C11 C12 C13 0.2(9) . .
C11 C12 C13 C14 1.8(9) . .
C11 C12 C13 N2 -178.3(5) . .
C10 C9 C14 C13 0.1(8) . .
C8 C9 C14 C13 -179.5(5) . .
C12 C13 C14 C9 -2.0(8) . .
N2 C13 C14 C9 178.2(5) . .
O2 C1 La1 O4 -126.1(3) . 4
O4 C1 La1 O4 64.7(3) . 4
C2 C1 La1 O4 -15.6(15) . 4
O2 C1 La1 O9 89.5(3) . 4
O4 C1 La1 O9 -79.7(3) . 4
C2 C1 La1 O9 -160.1(14) . 4
O2 C1 La1 O8 37.0(3) . .
O4 C1 La1 O8 -132.1(3) . .
C2 C1 La1 O8 147.5(15) . .
O2 C1 La1 O5 -178.0(3) . 4
O4 C1 La1 O5 12.8(2) . 4
C2 C1 La1 O5 -67.6(15) . 4
O2 C1 La1 O4 169.2(4) . .
C2 C1 La1 O4 -80.4(15) . .
O2 C1 La1 O1 -97.6(3) . .
O4 C1 La1 O1 93.3(2) . .
C2 C1 La1 O1 12.9(15) . .
O2 C1 La1 O5 -39.2(3) . 1_565
O4 C1 La1 O5 151.6(2) . 1_565
C2 C1 La1 O5 71.2(15) . 1_565
O2 C1 La1 O6 109.8(3) . .
O4 C1 La1 O6 -59.4(2) . .
C2 C1 La1 O6 -139.7(15) . .
O4 C1 La1 O2 -169.2(4) . .
C2 C1 La1 O2 110.4(15) . .
O2 C1 La1 La1 -171.6(3) . 4_545
O4 C1 La1 La1 19.2(2) . 4_545
C2 C1 La1 La1 -61.2(15) . 4_545
O2 C1 La1 La1 -68.6(3) . 4
O4 C1 La1 La1 122.2(2) . 4
C2 C1 La1 La1 41.8(15) . 4
C7 C6 N1 N1 7.3(8) . 5_666
C5 C6 N1 N1 -170.3(5) . 5_666
C12 C13 N2 N2 173.3(6) . 7_576
C14 C13 N2 N2 -6.9(9) . 7_576
N3 C18 N3 C17 -115(3) 2_655 .
N3 C18 N3 C16 77(2) 2_655 .
O8 C16 N3 N3 -122(2) . 2_655
O8 C16 N3 C18 171.2(17) . .
O8 C16 N3 C17 5(4) . .
O9 C8 O1 La1 -17.8(8) . .
C9 C8 O1 La1 162.4(3) . .
O4 La1 O1 C8 122.1(4) 4 .
O9 La1 O1 C8 134.0(4) 4 .
O8 La1 O1 C8 -109.1(5) . .
O5 La1 O1 C8 53.8(4) 4 .
O4 La1 O1 C8 -13.5(4) . .
O5 La1 O1 C8 -167.5(5) 1_565 .
O6 La1 O1 C8 4.5(5) . .
O2 La1 O1 C8 -64.5(4) . .
C1 La1 O1 C8 -39.3(4) . .
La1 La1 O1 C8 19.8(4) 4_545 .
La1 La1 O1 C8 156.7(4) 4 .
O4 C1 O2 La1 10.3(4) . .
C2 C1 O2 La1 -168.6(3) . .
O4 La1 O2 C1 87.5(3) 4 .
O9 La1 O2 C1 -121.3(3) 4 .
O8 La1 O2 C1 -139.7(4) . .
O5 La1 O2 C1 2.2(3) 4 .
O4 La1 O2 C1 -6.0(2) . .
O1 La1 O2 C1 75.2(3) . .
O5 La1 O2 C1 145.6(3) 1_565 .
O6 La1 O2 C1 -67.4(3) . .
La1 La1 O2 C1 7.0(2) 4_545 .
La1 La1 O2 C1 135.5(2) 4 .
O2 C1 O4 La1 -148.9(3) . 4_545
C2 C1 O4 La1 30.1(6) . 4_545
La1 C1 O4 La1 -138.0(4) . 4_545
O2 C1 O4 La1 -10.8(4) . .
C2 C1 O4 La1 168.1(3) . .
O4 La1 O4 C1 -134.6(3) 4 .
O9 La1 O4 C1 128.0(3) 4 .
O8 La1 O4 C1 49.9(3) . .
O5 La1 O4 C1 -166.0(3) 4 .
O1 La1 O4 C1 -78.9(2) . .
O5 La1 O4 C1 -39.6(3) 1_565 .
O6 La1 O4 C1 113.7(3) . .
O2 La1 O4 C1 5.9(2) . .
La1 La1 O4 C1 -149.7(3) 4_545 .
La1 La1 O4 C1 -99.4(2) 4 .
O4 La1 O4 La1 15.07(9) 4 4_545
O9 La1 O4 La1 -82.28(19) 4 4_545
O8 La1 O4 La1 -160.40(18) . 4_545
O5 La1 O4 La1 -16.26(11) 4 4_545
O1 La1 O4 La1 70.77(13) . 4_545
O5 La1 O4 La1 110.09(14) 1_565 4_545
O6 La1 O4 La1 -96.64(15) . 4_545
O2 La1 O4 La1 155.60(19) . 4_545
C1 La1 O4 La1 149.7(3) . 4_545
La1 La1 O4 La1 50.29(19) 4 4_545
C4 C3 O5 La1 141.8(3) . 4_545
C2 C3 O5 La1 -38.3(6) . 4_545
C4 C3 O5 La1 -34.3(5) . 1_545
C2 C3 O5 La1 145.7(3) . 1_545
N3 C16 O8 La1 -118(2) . .
O4 La1 O8 C16 42.4(12) 4 .
O9 La1 O8 C16 84.8(12) 4 .
O5 La1 O8 C16 149.3(11) 4 .
O4 La1 O8 C16 -142.4(12) . .
O1 La1 O8 C16 -60.9(13) . .
O5 La1 O8 C16 -4.7(12) 1_565 .
O6 La1 O8 C16 157.7(12) . .
O2 La1 O8 C16 -108.0(12) . .
C1 La1 O8 C16 -123.6(12) . .
La1 La1 O8 C16 -156.8(12) 4_545 .
La1 La1 O8 C16 23.2(12) 4 .
O1 C8 O9 La1 -7.7(8) . 4_545
C9 C8 O9 La1 172.1(3) . 4_545
